data_4034571
loop_
_publ_author_name
'Gao, Suyu'
'Wang, Dun'
'Chai, Hao'
'Xu, Jiamin'
'Li, Tianyu'
'Niu, Yingxue'
'Chen, Xinxin'
'Qiu, Feng'
'Li, Yang'
'Li, Hua'
'Chen, Lixia'

_publ_section_title
;
 Unusual <i>ent</i>-Labdane Diterpenoid Dimers and their Selective
 Activation of TRPV Channels.
;
_journal_issue 21
_journal_name_full 'The Journal of organic chemistry'
_journal_page_first 13595
_journal_page_last 13603
_journal_paper_doi 10.1021/acs.joc.9b01864
_journal_volume 84
_journal_year 2019
_chemical_absolute_configuration ad
_chemical_formula_moiety 'C46 H64 O8'
_chemical_formula_sum 'C46 H64 O8'
_chemical_formula_weight 744.97
_space_group_crystal_system orthorhombic
_space_group_IT_number 19
_space_group_name_Hall 'P 2ac 2ab'
_space_group_name_H-M_alt 'P 21 21 21'
_atom_sites_solution_hydrogens mixed
_atom_sites_solution_primary dual
_audit_creation_date 2019-04-10
_audit_creation_method
;
Olex2 1.2
(compiled 2018.05.29 svn.r3508 for OlexSys, GUI svn.r5506)
;
_cell_angle_alpha 90
_cell_angle_beta 90
_cell_angle_gamma 90
_cell_formula_units_Z 4
_cell_length_a 13.48940(10)
_cell_length_b 13.86650(10)
_cell_length_c 22.2258(2)
_cell_measurement_reflns_used 19972
_cell_measurement_temperature 100.01(10)
_cell_measurement_theta_max 73.4650
_cell_measurement_theta_min 3.1350
_cell_volume 4157.35(6)
_computing_cell_refinement 'CrysAlisPro 1.171.38.43f (Rigaku OD, 2015)'
_computing_data_collection 'CrysAlisPro 1.171.38.43f (Rigaku OD, 2015)'
_computing_data_reduction 'CrysAlisPro 1.171.38.43f (Rigaku OD, 2015)'
_computing_molecular_graphics 'Olex2 (Dolomanov et al., 2009)'
_computing_publication_material 'Olex2 (Dolomanov et al., 2009)'
_computing_structure_refinement 'ShelXL (Sheldrick, 2015)'
_computing_structure_solution 'ShelXT (Sheldrick, 2015)'
_diffrn_ambient_environment N~2~
_diffrn_ambient_temperature 100.01(10)
_diffrn_detector 'CCD plate'
_diffrn_detector_area_resol_mean 5.2684
_diffrn_detector_type AtlasS2
_diffrn_measured_fraction_theta_full 1.000
_diffrn_measured_fraction_theta_max 0.991
_diffrn_measurement_details
;
List of Runs (angles in degrees, time in seconds):

  # Type    Start    End  Width  t~exp~   \w     \q     \k     \f   Frames
--------------------------------------------------------------------------
  1  \w    -96.00  -2.00   1.00    1.00    --  -41.11 125.00-180.00   94
  2  \w      1.00  82.00   1.00    1.00    --   41.11 -99.00  60.00   81
  3  \w    -33.00  66.00   1.00    1.00    --   41.11 -38.00 -30.00   99
  4  \w      1.00  82.00   1.00    1.00    --   41.11 -99.00-120.00   81
  5  \w     35.00 136.00   1.00    1.00    --  106.95 -61.00 -30.00  101
  6  \w     24.00 109.00   1.00    1.00    --  106.95 -94.00 120.00   85
  7  \w     74.00 178.00   1.00    1.00    --  106.95  77.00 -90.00  104
  8  \w     78.00 178.00   1.00    1.00    --  106.95  61.00 120.00  100
  9  \w     78.00 178.00   1.00    1.00    --  106.95  61.00-120.00  100
 10  \w   -113.00 -13.00   1.00    1.00    --  -41.11 -57.00   0.00  100
 11  \w   -113.00 -13.00   1.00    1.00    --  -41.11 -57.00 120.00  100
 12  \w     81.00 108.00   1.00    1.00    --  106.95  48.00  38.00   27
;
_diffrn_measurement_device 'four-circle diffractometer'
_diffrn_measurement_device_type 'SuperNova, Dual, Cu at zero, AtlasS2'
_diffrn_measurement_method '\w scans'
_diffrn_orient_matrix_type 'CrysAlisPro convention (1999,Acta A55,543-557)'
_diffrn_orient_matrix_UB_11 -0.0563486000
_diffrn_orient_matrix_UB_12 -0.0804693000
_diffrn_orient_matrix_UB_13 0.0334559000
_diffrn_orient_matrix_UB_21 -0.0989430000
_diffrn_orient_matrix_UB_22 0.0398830000
_diffrn_orient_matrix_UB_23 -0.0240461000
_diffrn_orient_matrix_UB_31 0.0088724000
_diffrn_orient_matrix_UB_32 -0.0654698000
_diffrn_orient_matrix_UB_33 -0.0557067000
_diffrn_radiation_monochromator mirror
_diffrn_radiation_probe x-ray
_diffrn_radiation_type CuK\a
_diffrn_radiation_wavelength 1.54184
_diffrn_reflns_av_R_equivalents 0.0267
_diffrn_reflns_av_unetI/netI 0.0230
_diffrn_reflns_Laue_measured_fraction_full 1.000
_diffrn_reflns_Laue_measured_fraction_max 0.991
_diffrn_reflns_limit_h_max 13
_diffrn_reflns_limit_h_min -16
_diffrn_reflns_limit_k_max 16
_diffrn_reflns_limit_k_min -17
_diffrn_reflns_limit_l_max 25
_diffrn_reflns_limit_l_min -27
_diffrn_reflns_number 25154
_diffrn_reflns_point_group_measured_fraction_full 1.000
_diffrn_reflns_point_group_measured_fraction_max 0.980
_diffrn_reflns_theta_full 67.684
_diffrn_reflns_theta_max 73.706
_diffrn_reflns_theta_min 3.757
_diffrn_source 'micro-focus sealed X-ray tube'
_diffrn_source_type 'SuperNova (Cu) X-ray Source'
_exptl_absorpt_coefficient_mu 0.636
_exptl_absorpt_correction_T_max 1.00000
_exptl_absorpt_correction_T_min 0.80077
_exptl_absorpt_correction_type multi-scan
_exptl_absorpt_process_details
;
CrysAlisPro 1.171.38.43f (Rigaku Oxford Diffraction, 2015)
Empirical absorption correction using spherical harmonics,
 implemented in SCALE3 ABSPACK scaling algorithm.
;
_exptl_crystal_colour colourless
_exptl_crystal_colour_primary colourless
_exptl_crystal_density_diffrn 1.190
_exptl_crystal_description block
_exptl_crystal_F_000 1616
_exptl_crystal_size_max 0.12
_exptl_crystal_size_mid 0.11
_exptl_crystal_size_min 0.1
_refine_diff_density_max 0.239
_refine_diff_density_min -0.153
_refine_diff_density_rms 0.032
_refine_ls_abs_structure_details
;
 Flack x determined using 3441 quotients [(I+)-(I-)]/[(I+)+(I-)]
 (Parsons, Flack and Wagner, Acta Cryst. B69 (2013) 249-259).
;
_refine_ls_abs_structure_Flack 0.06(4)
_refine_ls_extinction_coef 0.00203(14)
_refine_ls_extinction_expression Fc^*^=kFc[1+0.001xFc^2^\l^3^/sin(2\q)]^-1/4^
_refine_ls_extinction_method 'SHELXL-2018/3 (Sheldrick 2018)'
_refine_ls_goodness_of_fit_ref 1.023
_refine_ls_hydrogen_treatment mixed
_refine_ls_matrix_type full
_refine_ls_number_parameters 512
_refine_ls_number_reflns 8233
_refine_ls_number_restraints 0
_refine_ls_restrained_S_all 1.023
_refine_ls_R_factor_all 0.0301
_refine_ls_R_factor_gt 0.0294
_refine_ls_shift/su_max 0.000
_refine_ls_shift/su_mean 0.000
_refine_ls_structure_factor_coef Fsqd
_refine_ls_weighting_details 'w=1/[\s^2^(Fo^2^)+(0.0478P)^2^+0.4700P] where P=(Fo^2^+2Fc^2^)/3'
_refine_ls_weighting_scheme calc
_refine_ls_wR_factor_gt 0.0781
_refine_ls_wR_factor_ref 0.0788
_reflns_Friedel_coverage 0.779
_reflns_Friedel_fraction_full 1.000
_reflns_Friedel_fraction_max 0.966
_reflns_number_gt 8055
_reflns_number_total 8233
_reflns_threshold_expression 'I > 2\s(I)'
_cod_data_source_file jo9b01864_si_002.cif
_cod_data_source_block ba-e5p-45
_cod_database_code 4034571
_shelx_shelxl_version_number 2018/3
_shelx_space_group_comment
;
The symmetry employed for this shelxl refinement is uniquely defined
by the following loop, which should always be used as a source of
symmetry information in preference to the above space-group names.
They are only intended as comments.
;
_reflns_odcompleteness_completeness 100.00
_reflns_odcompleteness_iscentric 1
_reflns_odcompleteness_theta 66.97
_olex2_refinement_description
;
1. Fixed Uiso
 At 1.2 times of:
  All C(H) groups, All C(H,H) groups
 At 1.5 times of:
  All C(H,H,H) groups
2.a Ternary CH refined with riding coordinates:
 C3(H3), C9(H9), C15'(H15'), C5'(H5'), C5(H5), C12(H12), C3'(H3'), C9'(H9')
2.b Secondary CH2 refined with riding coordinates:
 C2(H2A,H2B), C1'(H1'A,H1'B), C11(H11A,H11B), C6(H6A,H6B), C19(H19A,H19B),
 C1(H1A,H1B), C19'(H19C,H19D), C7(H7A,H7B), C15(H15A,H15B), C6'(H6'A,H6'B),
 C2'(H2'A,H2'B), C7'(H7'A,H7'B)
2.c Aromatic/amide H refined with riding coordinates:
 C14(H14), C11'(H11'), C12'(H12'), C14'(H14')
2.d Idealised Me refined as rotating group:
 C20(H20A,H20B,H20C), C20'(H20D,H20E,H20F), C23(H23A,H23B,H23C), C18'(H18A,
 H18B,H18C), C22(H22A,H22B,H22C), C18(H18D,H18E,H18F), C22'(H22D,H22E,H22F),
 C23'(H23D,H23E,H23F)
;
_olex2_date_sample_data_collection 2019-04-09
_olex2_submission_special_instructions 'No special instructions were received'
_oxdiff_exptl_absorpt_empirical_details
;
Empirical correction (ABSPACK) includes:
- Absorption correction using spherical harmonics
- Frame scaling
;
_oxdiff_exptl_absorpt_empirical_full_max 1.264
_oxdiff_exptl_absorpt_empirical_full_min 0.672

loop_
_space_group_symop_operation_xyz
'x, y, z'
'-x+1/2, -y, z+1/2'
'-x, y+1/2, -z+1/2'
'x+1/2, -y+1/2, -z'

loop_
_atom_site_label
_atom_site_type_symbol
_atom_site_fract_x
_atom_site_fract_y
_atom_site_fract_z
_atom_site_U_iso_or_equiv
_atom_site_adp_type
_atom_site_occupancy
_atom_site_site_symmetry_order
_atom_site_calc_flag
_atom_site_refinement_flags_posn
O2 O 0.55579(9) -0.35563(8) 0.42112(5) 0.0244(3) Uani 1 1 d .
O5 O 0.48009(9) 0.25911(9) 0.37392(6) 0.0287(3) Uani 1 1 d .
O7 O 0.24851(11) 0.96165(9) 0.30720(5) 0.0302(3) Uani 1 1 d .
O8 O 0.22998(11) 0.98382(9) 0.20250(5) 0.0308(3) Uani 1 1 d .
O1 O 0.66470(11) -0.37519(9) 0.50291(5) 0.0312(3) Uani 1 1 d .
O3 O 0.15863(9) 0.15971(9) 0.46766(6) 0.0298(3) Uani 1 1 d .
O4 O 0.23719(11) 0.26233(10) 0.52935(6) 0.0364(3) Uani 1 1 d .
O6 O 0.43661(12) 0.30726(11) 0.28145(6) 0.0405(4) Uani 1 1 d .
C8 C 0.52391(11) 0.05464(11) 0.57280(7) 0.0195(3) Uani 1 1 d .
C14 C 0.29723(13) 0.09772(12) 0.41979(7) 0.0231(3) Uani 1 1 d .
H14 H 0.337666 0.061643 0.394454 0.028 Uiso 1 1 calc R
C10 C 0.55453(12) -0.05876(11) 0.48599(7) 0.0176(3) Uani 1 1 d .
C3 C 0.52412(13) -0.26132(11) 0.44023(7) 0.0216(3) Uani 1 1 d .
H3 H 0.452027 -0.260183 0.434805 0.026 Uiso 1 1 calc R
C9 C 0.49802(11) 0.03426(11) 0.50741(7) 0.0183(3) Uani 1 1 d .
H9 H 0.427280 0.018223 0.506697 0.022 Uiso 1 1 calc R
C16 C 0.24129(13) 0.20307(12) 0.48983(7) 0.0250(3) Uani 1 1 d .
C11' C 0.29735(12) 0.48276(12) 0.28764(8) 0.0223(3) Uani 1 1 d .
H11' H 0.346536 0.460203 0.261923 0.027 Uiso 1 1 calc R
C13 C 0.32917(12) 0.16423(11) 0.45820(7) 0.0204(3) Uani 1 1 d .
C2 C 0.56446(13) -0.18104(12) 0.40073(7) 0.0227(3) Uani 1 1 d .
H2A H 0.545478 -0.192661 0.359263 0.027 Uiso 1 1 calc R
H2B H 0.636289 -0.180797 0.402814 0.027 Uiso 1 1 calc R
C13' C 0.36604(12) 0.38345(12) 0.37073(8) 0.0225(3) Uani 1 1 d .
C15' C 0.46042(13) 0.28795(12) 0.43523(8) 0.0248(4) Uani 1 1 d .
H15' H 0.520841 0.316207 0.452221 0.030 Uiso 1 1 calc R
C12' C 0.29711(12) 0.45234(12) 0.34436(8) 0.0221(3) Uani 1 1 d .
H12' H 0.248408 0.477367 0.369525 0.027 Uiso 1 1 calc R
C1' C 0.30670(13) 0.69358(12) 0.31389(7) 0.0228(3) Uani 1 1 d .
H1'A H 0.260652 0.680510 0.346407 0.027 Uiso 1 1 calc R
H1'B H 0.367374 0.658374 0.322042 0.027 Uiso 1 1 calc R
C10' C 0.26193(12) 0.65758(12) 0.25438(7) 0.0198(3) Uani 1 1 d .
C5' C 0.16925(12) 0.71988(12) 0.23928(7) 0.0202(3) Uani 1 1 d .
H5' H 0.120239 0.701258 0.269688 0.024 Uiso 1 1 calc R
C16' C 0.42806(13) 0.31613(13) 0.33497(8) 0.0273(4) Uani 1 1 d .
C17 C 0.56884(13) 0.13395(13) 0.59238(8) 0.0248(3) Uani 1 1 d .
C4' C 0.17724(13) 0.83180(12) 0.24553(7) 0.0223(3) Uani 1 1 d .
C20 C 0.66681(12) -0.03892(13) 0.48872(7) 0.0224(3) Uani 1 1 d .
H20A H 0.681288 0.020122 0.467951 0.034 Uiso 1 1 calc GR
H20B H 0.701919 -0.091091 0.469951 0.034 Uiso 1 1 calc GR
H20C H 0.687196 -0.033439 0.529963 0.034 Uiso 1 1 calc GR
C11 C 0.51113(12) 0.12108(12) 0.46558(7) 0.0210(3) Uani 1 1 d .
H11A H 0.510432 0.098603 0.424255 0.025 Uiso 1 1 calc R
H11B H 0.575546 0.149739 0.473082 0.025 Uiso 1 1 calc R
C4 C 0.54187(13) -0.24768(12) 0.50825(7) 0.0213(3) Uani 1 1 d .
C6 C 0.54094(14) -0.12258(12) 0.59367(7) 0.0243(4) Uani 1 1 d .
H6A H 0.514225 -0.174375 0.618112 0.029 Uiso 1 1 calc R
H6B H 0.612269 -0.121616 0.599164 0.029 Uiso 1 1 calc R
C19 C 0.64806(14) -0.27798(12) 0.52219(8) 0.0262(4) Uani 1 1 d .
H19A H 0.693926 -0.235194 0.501761 0.031 Uiso 1 1 calc R
H19B H 0.659950 -0.272974 0.565120 0.031 Uiso 1 1 calc R
C5 C 0.51720(12) -0.14220(11) 0.52716(7) 0.0194(3) Uani 1 1 d .
H5 H 0.444770 -0.138332 0.524784 0.023 Uiso 1 1 calc R
C1 C 0.52482(13) -0.08308(12) 0.42079(7) 0.0223(3) Uani 1 1 d .
H1A H 0.453099 -0.083068 0.417602 0.027 Uiso 1 1 calc R
H1B H 0.550178 -0.033525 0.394111 0.027 Uiso 1 1 calc R
C19' C 0.22868(14) 0.88145(12) 0.19273(7) 0.0259(4) Uani 1 1 d .
H19C H 0.296013 0.857640 0.188971 0.031 Uiso 1 1 calc R
H19D H 0.193669 0.867035 0.155683 0.031 Uiso 1 1 calc R
C7 C 0.49730(13) -0.02632(12) 0.61482(7) 0.0225(3) Uani 1 1 d .
H7A H 0.425725 -0.031826 0.617225 0.027 Uiso 1 1 calc R
H7B H 0.522031 -0.011708 0.654774 0.027 Uiso 1 1 calc R
C15 C 0.18732(13) 0.08930(14) 0.42315(8) 0.0287(4) Uani 1 1 d .
H15A H 0.157218 0.103579 0.384530 0.034 Uiso 1 1 calc R
H15B H 0.167823 0.024929 0.435472 0.034 Uiso 1 1 calc R
C12 C 0.43133(12) 0.19906(12) 0.47299(7) 0.0211(3) Uani 1 1 d .
H12 H 0.431262 0.218758 0.515338 0.025 Uiso 1 1 calc R
C6' C 0.12293(14) 0.68800(13) 0.17945(8) 0.0271(4) Uani 1 1 d .
H6'A H 0.170699 0.696064 0.147217 0.032 Uiso 1 1 calc R
H6'B H 0.065741 0.727928 0.170538 0.032 Uiso 1 1 calc R
C8' C 0.17195(13) 0.51629(13) 0.20607(8) 0.0263(4) Uani 1 1 d .
C3' C 0.23476(13) 0.85841(12) 0.30294(7) 0.0244(3) Uani 1 1 d .
H3' H 0.191269 0.840974 0.336539 0.029 Uiso 1 1 calc R
C2' C 0.32932(13) 0.80139(12) 0.31226(8) 0.0261(4) Uani 1 1 d .
H2'A H 0.360219 0.820679 0.349791 0.031 Uiso 1 1 calc R
H2'B H 0.375318 0.814962 0.279803 0.031 Uiso 1 1 calc R
C21 C 0.65067(14) -0.38854(13) 0.43972(8) 0.0262(4) Uani 1 1 d .
C9' C 0.22174(12) 0.55193(12) 0.26328(7) 0.0208(3) Uani 1 1 d .
H9' H 0.169386 0.556183 0.293732 0.025 Uiso 1 1 calc R
C20' C 0.34193(13) 0.65664(13) 0.20516(8) 0.0255(3) Uani 1 1 d .
H20D H 0.365425 0.721119 0.198525 0.038 Uiso 1 1 calc GR
H20E H 0.314221 0.631737 0.168533 0.038 Uiso 1 1 calc GR
H20F H 0.396109 0.616482 0.217669 0.038 Uiso 1 1 calc GR
C14' C 0.38431(13) 0.36535(12) 0.42882(8) 0.0254(4) Uani 1 1 d .
H14' H 0.353757 0.396717 0.460815 0.031 Uiso 1 1 calc R
C7' C 0.09118(14) 0.58187(14) 0.18325(9) 0.0316(4) Uani 1 1 d .
H7'A H 0.034247 0.576768 0.209719 0.038 Uiso 1 1 calc R
H7'B H 0.070848 0.560325 0.143602 0.038 Uiso 1 1 calc R
C23 C 0.64667(17) -0.49678(13) 0.43005(9) 0.0355(4) Uani 1 1 d .
H23A H 0.593279 -0.523557 0.453210 0.053 Uiso 1 1 calc GR
H23B H 0.708172 -0.525151 0.442646 0.053 Uiso 1 1 calc GR
H23C H 0.636016 -0.510107 0.388157 0.053 Uiso 1 1 calc GR
C21' C 0.28099(17) 1.01376(13) 0.25516(8) 0.0342(4) Uani 1 1 d .
C18' C 0.07146(14) 0.87262(14) 0.25190(9) 0.0323(4) Uani 1 1 d .
H18A H 0.036170 0.863770 0.214796 0.048 Uiso 1 1 calc GR
H18B H 0.074889 0.940145 0.261189 0.048 Uiso 1 1 calc GR
H18C H 0.037458 0.839358 0.283662 0.048 Uiso 1 1 calc GR
C22 C 0.73558(15) -0.34349(15) 0.40476(10) 0.0374(5) Uani 1 1 d .
H22A H 0.720355 -0.344358 0.362572 0.056 Uiso 1 1 calc GR
H22B H 0.795192 -0.379550 0.411867 0.056 Uiso 1 1 calc GR
H22C H 0.744868 -0.278081 0.417743 0.056 Uiso 1 1 calc GR
C18 C 0.47155(16) -0.31747(13) 0.54139(9) 0.0347(4) Uani 1 1 d .
H18D H 0.404407 -0.295674 0.536934 0.052 Uiso 1 1 calc GR
H18E H 0.488523 -0.319268 0.583324 0.052 Uiso 1 1 calc GR
H18F H 0.477968 -0.380917 0.524548 0.052 Uiso 1 1 calc GR
C22' C 0.39263(18) 1.00838(17) 0.24703(10) 0.0434(5) Uani 1 1 d .
H22D H 0.424724 1.023909 0.284341 0.065 Uiso 1 1 calc GR
H22E H 0.412847 1.053498 0.216648 0.065 Uiso 1 1 calc GR
H22F H 0.410904 0.944331 0.234947 0.065 Uiso 1 1 calc GR
C17' C 0.19505(18) 0.43484(16) 0.17854(10) 0.0390(5) Uani 1 1 d .
C23' C 0.2466(2) 1.11709(15) 0.26600(9) 0.0491(6) Uani 1 1 d .
H23D H 0.175885 1.118126 0.270696 0.074 Uiso 1 1 calc GR
H23E H 0.265018 1.156528 0.232296 0.074 Uiso 1 1 calc GR
H23F H 0.277330 1.141667 0.301818 0.074 Uiso 1 1 calc GR
H17A H 0.5852(14) 0.1882(15) 0.5656(9) 0.019(5) Uiso 1 1 d .
H17C H 0.245(2) 0.393(2) 0.1932(12) 0.051(7) Uiso 1 1 d .
H17D H 0.158(2) 0.4152(19) 0.1440(12) 0.052(7) Uiso 1 1 d .
H17B H 0.5861(16) 0.1410(15) 0.6355(10) 0.028(5) Uiso 1 1 d .

loop_
_atom_site_aniso_label
_atom_site_aniso_U_11
_atom_site_aniso_U_22
_atom_site_aniso_U_33
_atom_site_aniso_U_23
_atom_site_aniso_U_13
_atom_site_aniso_U_12
O2 0.0300(6) 0.0177(6) 0.0254(6) -0.0045(5) -0.0029(5) 0.0030(5)
O5 0.0266(6) 0.0260(6) 0.0336(7) 0.0099(5) 0.0085(5) 0.0091(5)
O7 0.0498(8) 0.0207(6) 0.0200(6) 0.0018(5) -0.0031(5) -0.0001(6)
O8 0.0516(8) 0.0188(6) 0.0218(6) 0.0041(5) -0.0070(5) -0.0036(5)
O1 0.0492(8) 0.0213(6) 0.0233(6) -0.0036(5) -0.0063(5) 0.0155(6)
O3 0.0229(6) 0.0293(6) 0.0373(7) 0.0047(6) 0.0039(5) 0.0038(5)
O4 0.0367(7) 0.0370(7) 0.0356(7) -0.0063(6) 0.0060(6) 0.0131(6)
O6 0.0525(9) 0.0383(8) 0.0306(7) 0.0102(6) 0.0165(6) 0.0198(7)
C8 0.0159(7) 0.0196(7) 0.0229(7) -0.0009(6) 0.0002(6) 0.0056(6)
C14 0.0233(8) 0.0233(8) 0.0227(8) 0.0032(6) -0.0011(6) 0.0039(6)
C10 0.0183(7) 0.0169(7) 0.0176(7) 0.0000(6) -0.0012(6) 0.0027(6)
C3 0.0239(8) 0.0164(7) 0.0244(8) -0.0025(6) -0.0019(6) 0.0030(6)
C9 0.0167(7) 0.0166(7) 0.0216(7) 0.0008(6) -0.0014(6) 0.0029(6)
C16 0.0247(8) 0.0241(8) 0.0262(8) 0.0068(7) 0.0014(7) 0.0065(7)
C11' 0.0212(8) 0.0190(8) 0.0267(8) 0.0025(7) 0.0052(6) 0.0013(6)
C13 0.0226(8) 0.0179(7) 0.0208(7) 0.0061(6) -0.0005(6) 0.0051(6)
C2 0.0291(8) 0.0213(8) 0.0177(7) -0.0013(6) -0.0023(6) 0.0037(7)
C13' 0.0216(8) 0.0170(7) 0.0287(8) 0.0030(7) 0.0023(6) 0.0007(6)
C15' 0.0243(8) 0.0187(8) 0.0315(9) 0.0022(7) -0.0041(7) 0.0000(6)
C12' 0.0218(8) 0.0178(7) 0.0268(8) 0.0010(6) 0.0029(6) 0.0025(6)
C1' 0.0232(8) 0.0225(8) 0.0225(8) 0.0044(7) -0.0042(6) 0.0013(6)
C10' 0.0186(7) 0.0198(7) 0.0211(7) 0.0030(6) -0.0001(6) 0.0001(6)
C5' 0.0187(7) 0.0201(8) 0.0217(7) 0.0053(6) -0.0003(6) -0.0001(6)
C16' 0.0257(9) 0.0226(8) 0.0337(9) 0.0083(7) 0.0085(7) 0.0059(7)
C17 0.0244(8) 0.0245(9) 0.0256(8) -0.0012(7) -0.0003(6) 0.0002(7)
C4' 0.0262(8) 0.0206(8) 0.0200(7) 0.0046(6) -0.0021(6) 0.0021(6)
C20 0.0197(8) 0.0232(8) 0.0243(8) -0.0011(6) 0.0016(6) 0.0027(6)
C11 0.0197(7) 0.0181(7) 0.0251(8) 0.0027(6) -0.0012(6) 0.0021(6)
C4 0.0273(8) 0.0168(7) 0.0197(7) 0.0008(6) 0.0026(6) 0.0031(6)
C6 0.0351(9) 0.0199(8) 0.0180(7) 0.0011(6) 0.0018(6) 0.0052(7)
C19 0.0385(10) 0.0190(8) 0.0209(7) -0.0035(7) -0.0058(7) 0.0110(7)
C5 0.0217(7) 0.0169(7) 0.0196(7) 0.0002(6) 0.0015(6) 0.0034(6)
C1 0.0283(8) 0.0189(8) 0.0198(7) 0.0004(6) -0.0045(6) 0.0044(6)
C19' 0.0380(10) 0.0190(8) 0.0206(8) 0.0037(6) -0.0023(7) -0.0030(7)
C7 0.0273(8) 0.0210(8) 0.0192(7) -0.0017(6) 0.0018(6) 0.0031(7)
C15 0.0247(9) 0.0295(9) 0.0320(9) 0.0033(8) -0.0036(7) 0.0002(7)
C12 0.0233(8) 0.0172(7) 0.0228(7) 0.0006(6) -0.0021(6) 0.0040(6)
C6' 0.0284(9) 0.0235(9) 0.0293(9) 0.0044(7) -0.0088(7) -0.0014(7)
C8' 0.0262(8) 0.0235(8) 0.0293(8) 0.0047(7) -0.0025(7) -0.0059(7)
C3' 0.0340(9) 0.0195(8) 0.0198(8) 0.0034(6) -0.0011(7) 0.0016(7)
C2' 0.0291(9) 0.0247(9) 0.0243(8) 0.0013(7) -0.0075(7) -0.0024(7)
C21 0.0340(9) 0.0223(8) 0.0224(8) -0.0040(7) -0.0016(7) 0.0094(7)
C9' 0.0200(8) 0.0194(8) 0.0229(8) 0.0043(6) 0.0025(6) -0.0004(6)
C20' 0.0222(8) 0.0258(8) 0.0284(8) 0.0042(7) 0.0059(7) -0.0019(7)
C14' 0.0305(9) 0.0160(8) 0.0298(8) 0.0002(7) -0.0030(7) 0.0028(7)
C7' 0.0310(9) 0.0269(9) 0.0369(10) 0.0022(8) -0.0121(8) -0.0061(8)
C23 0.0542(12) 0.0216(9) 0.0306(9) -0.0041(8) 0.0014(8) 0.0099(8)
C21' 0.0579(13) 0.0221(9) 0.0227(8) 0.0036(7) -0.0065(8) -0.0076(8)
C18' 0.0334(10) 0.0286(9) 0.0350(10) 0.0040(8) -0.0034(8) 0.0105(8)
C22 0.0339(10) 0.0357(10) 0.0427(11) -0.0102(9) 0.0064(9) 0.0056(9)
C18 0.0492(12) 0.0206(8) 0.0342(10) -0.0007(7) 0.0146(8) -0.0027(8)
C22' 0.0541(14) 0.0397(12) 0.0366(10) 0.0059(10) -0.0047(9) -0.0208(10)
C17' 0.0444(12) 0.0328(10) 0.0397(11) -0.0055(9) -0.0081(9) -0.0012(9)
C23' 0.097(2) 0.0221(9) 0.0285(9) 0.0014(8) -0.0102(11) -0.0018(11)

loop_
_atom_type_symbol
_atom_type_description
_atom_type_scat_dispersion_real
_atom_type_scat_dispersion_imag
_atom_type_scat_source
C C 0.0181 0.0091 'International Tables Vol C Tables 4.2.6.8 and 6.1.1.4'
H H 0.0000 0.0000 'International Tables Vol C Tables 4.2.6.8 and 6.1.1.4'
O O 0.0492 0.0322 'International Tables Vol C Tables 4.2.6.8 and 6.1.1.4'

loop_
_geom_angle_atom_site_label_1
_geom_angle_atom_site_label_2
_geom_angle_atom_site_label_3
_geom_angle
C21 O2 C3 118.25(13)
C16' O5 C15' 110.07(13)
C21' O7 C3' 119.04(13)
C21' O8 C19' 114.81(13)
C21 O1 C19 113.27(13)
C16 O3 C15 109.13(13)
C17 C8 C9 124.84(15)
C17 C8 C7 121.55(15)
C7 C8 C9 113.57(13)
C13 C14 C15 110.19(16)
C20 C10 C9 108.56(13)
C20 C10 C5 115.28(13)
C5 C10 C9 105.95(12)
C1 C10 C9 109.76(12)
C1 C10 C20 109.38(13)
C1 C10 C5 107.79(13)
O2 C3 C2 112.88(13)
O2 C3 C4 110.76(13)
C2 C3 C4 114.91(14)
C8 C9 C10 109.29(12)
C8 C9 C11 114.05(13)
C11 C9 C10 113.91(13)
O3 C16 C13 108.91(14)
O4 C16 O3 121.91(16)
O4 C16 C13 129.18(17)
C12' C11' C9' 122.90(15)
C14 C13 C16 107.34(15)
C14 C13 C12 131.59(15)
C16 C13 C12 121.05(15)
C3 C2 C1 110.97(14)
C12' C13' C16' 123.85(15)
C14' C13' C12' 128.98(16)
C14' C13' C16' 107.15(15)
O5 C15' C12 109.81(13)
O5 C15' C14' 103.62(13)
C14' C15' C12 116.86(15)
C11' C12' C13' 126.04(16)
C2' C1' C10' 112.10(13)
C1' C10' C5' 108.71(13)
C1' C10' C9' 109.23(13)
C5' C10' C9' 105.48(12)
C20' C10' C1' 109.84(14)
C20' C10' C5' 114.54(13)
C20' C10' C9' 108.86(13)
C10' C5' C4' 118.49(13)
C6' C5' C10' 110.74(14)
C6' C5' C4' 113.04(13)
O5 C16' C13' 108.31(15)
O6 C16' O5 121.25(16)
O6 C16' C13' 130.44(17)
C19' C4' C5' 114.26(14)
C19' C4' C3' 107.46(14)
C19' C4' C18' 109.00(14)
C3' C4' C5' 110.30(13)
C3' C4' C18' 107.62(14)
C18' C4' C5' 108.01(14)
C9 C11 C12 114.07(13)
C3 C4 C5 110.27(13)
C3 C4 C18 107.20(14)
C19 C4 C3 108.14(13)
C19 C4 C5 113.86(14)
C19 C4 C18 107.93(15)
C18 C4 C5 109.20(13)
C7 C6 C5 111.67(13)
O1 C19 C4 110.23(14)
C4 C5 C10 118.01(13)
C6 C5 C10 111.46(13)
C6 C5 C4 112.41(13)
C2 C1 C10 112.23(13)
O8 C19' C4' 109.56(14)
C8 C7 C6 111.59(13)
O3 C15 C14 104.39(14)
C13 C12 C15' 111.88(13)
C13 C12 C11 113.26(13)
C11 C12 C15' 109.04(13)
C5' C6' C7' 110.01(14)
C7' C8' C9' 113.87(15)
C17' C8' C9' 124.11(18)
C17' C8' C7' 122.02(18)
O7 C3' C4' 110.88(13)
O7 C3' C2' 113.55(15)
C2' C3' C4' 114.40(14)
C3' C2' C1' 110.25(14)
O2 C21 O1 111.34(13)
O2 C21 C23 104.16(15)
O2 C21 C22 113.48(15)
O1 C21 C23 105.80(14)
O1 C21 C22 110.47(16)
C23 C21 C22 111.18(15)
C11' C9' C10' 113.94(13)
C11' C9' C8' 113.21(14)
C8' C9' C10' 110.46(13)
C13' C14' C15' 110.72(16)
C8' C7' C6' 113.28(15)
O7 C21' C22' 112.00(17)
O7 C21' C23' 104.68(16)
O8 C21' O7 111.71(15)
O8 C21' C22' 111.60(17)
O8 C21' C23' 104.93(16)
C22' C21' C23' 111.49(19)

loop_
_geom_bond_atom_site_label_1
_geom_bond_atom_site_label_2
_geom_bond_distance
O2 C3 1.4399(19)
O2 C21 1.420(2)
O5 C15' 1.445(2)
O5 C16' 1.366(2)
O7 C3' 1.447(2)
O7 C21' 1.432(2)
O8 C19' 1.436(2)
O8 C21' 1.420(2)
O1 C19 1.432(2)
O1 C21 1.429(2)
O3 C16 1.359(2)
O3 C15 1.443(2)
O4 C16 1.204(2)
O6 C16' 1.201(2)
C8 C9 1.521(2)
C8 C17 1.329(2)
C8 C7 1.504(2)
C14 C13 1.329(2)
C14 C15 1.489(2)
C10 C9 1.572(2)
C10 C20 1.541(2)
C10 C5 1.559(2)
C10 C1 1.541(2)
C3 C2 1.519(2)
C3 C4 1.542(2)
C9 C11 1.531(2)
C16 C13 1.480(2)
C11' C12' 1.329(2)
C11' C9' 1.501(2)
C13 C12 1.497(2)
C2 C1 1.526(2)
C13' C12' 1.456(2)
C13' C16' 1.484(2)
C13' C14' 1.338(2)
C15' C12 1.542(2)
C15' C14' 1.492(2)
C1' C10' 1.537(2)
C1' C2' 1.526(2)
C10' C5' 1.556(2)
C10' C9' 1.574(2)
C10' C20' 1.537(2)
C5' C4' 1.562(2)
C5' C6' 1.534(2)
C4' C19' 1.527(2)
C4' C3' 1.538(2)
C4' C18' 1.541(2)
C11 C12 1.535(2)
C4 C19 1.525(2)
C4 C5 1.558(2)
C4 C18 1.542(2)
C6 C5 1.537(2)
C6 C7 1.533(2)
C6' C7' 1.535(3)
C8' C9' 1.521(2)
C8' C7' 1.507(3)
C8' C17' 1.322(3)
C3' C2' 1.515(2)
C21 C23 1.517(2)
C21 C22 1.519(3)
C21' C22' 1.519(3)
C21' C23' 1.525(3)
